data_4506944
loop_
_publ_author_name
'Liu, Juan'
'Tan, Yan-Xi'
'Zhang, Jian'

_publ_section_title
;
 Redox Reaction Induced Structural Transformation among Three Copper
 Coordination Polymers
;
_journal_issue 11
_journal_name_full 'Crystal Growth &amp; Design'
_journal_page_first 5164
_journal_paper_doi 10.1021/cg301120b
_journal_volume 12
_journal_year 2012
_chemical_formula_sum 'C30 H27 Cu2 N5 O9'
_chemical_formula_weight 728.65
_chemical_name_systematic
; 
 ? 
;
_space_group_IT_number 14
_symmetry_cell_setting monoclinic
_symmetry_space_group_name_Hall '-P 2ybc'
_symmetry_space_group_name_H-M 'P 1 21/c 1'
_atom_sites_solution_hydrogens geom
_atom_sites_solution_primary direct
_atom_sites_solution_secondary difmap
_audit_creation_method SHELXL-97
_cell_angle_alpha 90.00
_cell_angle_beta 94.170(5)
_cell_angle_gamma 90.00
_cell_formula_units_Z 4
_cell_length_a 29.597(2)
_cell_length_b 12.3396(7)
_cell_length_c 8.1299(4)
_cell_measurement_reflns_used 1582
_cell_measurement_temperature 293(2)
_cell_measurement_theta_max 29.0335
_cell_measurement_theta_min 2.5068
_cell_volume 2961.3(3)
_computing_cell_refinement 'Bruker FRAMBO'
_computing_data_collection 'Bruker FRAMBO'
_computing_data_reduction 'Bruker SAINT'
_computing_molecular_graphics 'Bruker SHELXTL'
_computing_publication_material 'Bruker SHELXTL'
_computing_structure_refinement 'SHELXL-97 (Sheldrick, 1997)'
_computing_structure_solution 'SHELXS-97 (Sheldrick, 1990)'
_diffrn_ambient_temperature 293(2)
_diffrn_detector_area_resol_mean none
_diffrn_measured_fraction_theta_full 0.964
_diffrn_measured_fraction_theta_max 0.964
_diffrn_measurement_device_type 'multiwire proportional'
_diffrn_measurement_method 'phi and omega scans'
_diffrn_radiation_monochromator graphite
_diffrn_radiation_source 'fine-focus sealed tube'
_diffrn_radiation_type MoK\a
_diffrn_radiation_wavelength 0.71073
_diffrn_reflns_av_R_equivalents 0.0432
_diffrn_reflns_av_sigmaI/netI 0.0785
_diffrn_reflns_limit_h_max 33
_diffrn_reflns_limit_h_min -34
_diffrn_reflns_limit_k_max 7
_diffrn_reflns_limit_k_min -14
_diffrn_reflns_limit_l_max 9
_diffrn_reflns_limit_l_min -5
_diffrn_reflns_number 9982
_diffrn_reflns_theta_full 25.00
_diffrn_reflns_theta_max 25.00
_diffrn_reflns_theta_min 2.65
_diffrn_standards_decay_% none
_diffrn_standards_interval_count none
_diffrn_standards_interval_time none
_diffrn_standards_number none
_exptl_absorpt_coefficient_mu 1.501
_exptl_absorpt_correction_T_max 1.00000
_exptl_absorpt_correction_T_min 0.82853
_exptl_absorpt_correction_type multi-scan
_exptl_absorpt_process_details
;
CrysAlisPro, Agilent Technologies,
Version 1.171.34.49 (release 20-01-2011 CrysAlis171 .NET)
(compiled Jan 20 2011,15:58:25)
Empirical absorption correction using spherical harmonics,
 implemented in SCALE3 ABSPACK scaling algorithm.
;
_exptl_crystal_colour blue
_exptl_crystal_density_diffrn 1.634
_exptl_crystal_density_method 'not measured'
_exptl_crystal_description prism
_exptl_crystal_F_000 1488
_exptl_crystal_size_max .20
_exptl_crystal_size_mid .08
_exptl_crystal_size_min .08
_refine_diff_density_max 1.406
_refine_diff_density_min -0.484
_refine_diff_density_rms 0.096
_refine_ls_extinction_method none
_refine_ls_goodness_of_fit_ref 1.055
_refine_ls_hydrogen_treatment none
_refine_ls_matrix_type full
_refine_ls_number_parameters 410
_refine_ls_number_reflns 5041
_refine_ls_number_restraints 0
_refine_ls_restrained_S_all 1.055
_refine_ls_R_factor_all 0.1035
_refine_ls_R_factor_gt 0.0608
_refine_ls_shift/su_max 0.001
_refine_ls_shift/su_mean 0.000
_refine_ls_structure_factor_coef Fsqd
_refine_ls_weighting_details 'calc w=1/[\s^2^(Fo^2^)+(0.0614P)^2^+2.0835P] where P=(Fo^2^+2Fc^2^)/3'
_refine_ls_weighting_scheme calc
_refine_ls_wR_factor_gt 0.1379
_refine_ls_wR_factor_ref 0.1574
_reflns_number_gt 3250
_reflns_number_total 5041
_reflns_threshold_expression >2sigma(I)
_cod_data_source_file cg301120b_si_002.cif
_cod_data_source_block 1
_cod_depositor_comments
;
The following automatic conversions were performed:

'_symmetry_cell_setting' value 'Monoclinic' changed to 'monoclinic'
according to /home/saulius/struct/CIF-dictionaries/cif_core.dic
dictionary named 'cif_core.dic' version 2.4.2 from 2011-04-26.

Automatic conversion script
Id: cif_fix_values 1891 2012-01-12 08:04:46Z andrius 
;
_cod_original_cell_volume 2961.4(3)
_cod_original_sg_symbol_H-M P2(1)/c
_cod_database_code 4506944

loop_
_symmetry_equiv_pos_as_xyz
'x, y, z'
'-x, y+1/2, -z+1/2'
'-x, -y, -z'
'x, -y-1/2, z-1/2'

loop_
_atom_site_label
_atom_site_type_symbol
_atom_site_fract_x
_atom_site_fract_y
_atom_site_fract_z
_atom_site_U_iso_or_equiv
_atom_site_adp_type
_atom_site_occupancy
_atom_site_symmetry_multiplicity
_atom_site_calc_flag
_atom_site_refinement_flags
Cu1 Cu 0.43074(2) 0.08720(6) 0.42145(7) 0.0308(2) Uani 1 1 d .
Cu2 Cu 0.87548(3) 0.09219(6) 0.44323(8) 0.0412(2) Uani 1 1 d .
O1 O 0.94491(19) -0.1839(4) 0.5071(6) 0.0741(16) Uani 1 1 d .
O2 O 0.34638(16) -0.1621(3) 0.3580(5) 0.0521(12) Uani 1 1 d .
O3 O 0.89118(15) -0.0638(3) 0.4224(5) 0.0508(12) Uani 1 1 d .
O4 O 0.43563(14) 0.2349(3) 0.5305(5) 0.0416(10) Uani 1 1 d .
O5 O 0.87405(14) 0.2456(3) 0.5321(5) 0.0466(11) Uani 1 1 d .
O6 O 0.40997(14) -0.0637(3) 0.3757(4) 0.0348(9) Uani 1 1 d .
O7 O 0.39397(15) 0.3532(3) 0.6622(5) 0.0492(12) Uani 1 1 d .
O8 O 0.91263(14) 0.3564(4) 0.7108(5) 0.0466(11) Uani 1 1 d .
O9 O 0.8070(5) 0.0339(12) -0.2908(15) 0.227(6) Uani 1 1 d .
N1 N 0.92676(17) 0.0878(4) 0.5971(5) 0.0362(12) Uani 1 1 d .
N2 N 0.81673(16) 0.0902(4) 0.3182(5) 0.0360(12) Uani 1 1 d .
N3 N 0.37158(16) 0.0973(4) 0.4969(5) 0.0295(11) Uani 1 1 d .
N4 N 0.49017(15) 0.0816(4) 0.3334(5) 0.0300(11) Uani 1 1 d .
N5 N 0.8462(2) -0.0880(6) -0.1449(7) 0.0625(17) Uani 1 1 d .
C1 C 0.7901(2) 0.1793(5) 0.3040(8) 0.0511(18) Uani 1 1 d .
H1A H 0.7997 0.2419 0.3601 0.061 Uiso 1 1 calc R
C2 C 0.3139(2) 0.2094(6) 0.5811(7) 0.0501(17) Uani 1 1 d .
H2A H 0.3047 0.2735 0.6286 0.060 Uiso 1 1 calc R
C3 C 0.7496(2) 0.1815(6) 0.2108(8) 0.0525(18) Uani 1 1 d .
H3A H 0.7325 0.2448 0.2046 0.063 Uiso 1 1 calc R
C4 C 0.7619(2) 0.0007(6) 0.1409(7) 0.0508(18) Uani 1 1 d .
H4A H 0.7532 -0.0625 0.0850 0.061 Uiso 1 1 calc R
C5 C 0.2974(2) 0.0335(6) 0.4728(7) 0.0457(16) Uani 1 1 d .
H5A H 0.2768 -0.0214 0.4438 0.055 Uiso 1 1 calc R
C6 C 1.0000(2) 0.0797(6) 0.8119(8) 0.060(2) Uani 1 1 d .
H6A H 1.0251 0.0769 0.8875 0.072 Uiso 1 1 calc R
C7 C 0.9761(2) 0.1750(6) 0.7931(7) 0.0475(17) Uani 1 1 d .
H7A H 0.9850 0.2366 0.8530 0.057 Uiso 1 1 calc R
C8 C 0.8021(2) 0.0024(5) 0.2361(7) 0.0444(16) Uani 1 1 d .
H8A H 0.8198 -0.0601 0.2434 0.053 Uiso 1 1 calc R
C9 C 0.5043(2) -0.0076(5) 0.2581(7) 0.0360(14) Uani 1 1 d .
H9A H 0.4884 -0.0720 0.2686 0.043 Uiso 1 1 calc R
C10 C 0.9880(2) -0.0109(6) 0.7229(8) 0.0558(19) Uani 1 1 d .
H10A H 1.0049 -0.0743 0.7335 0.067 Uiso 1 1 calc R
C11 C 0.9384(2) 0.1763(5) 0.6823(6) 0.0385(15) Uani 1 1 d .
C12 C 0.9490(2) -0.0046(5) 0.6151(7) 0.0436(16) Uani 1 1 d .
C13 C 0.68962(19) 0.0892(6) 0.0271(7) 0.0450(17) Uani 1 1 d .
H13A H 0.6894 0.0305 -0.0523 0.054 Uiso 1 1 calc R
H13B H 0.6859 0.1567 -0.0335 0.054 Uiso 1 1 calc R
C14 C 0.5514(2) 0.1790(5) 0.2280(6) 0.0381(15) Uani 1 1 d .
H14A H 0.5671 0.2440 0.2214 0.046 Uiso 1 1 calc R
C15 C 0.7341(2) 0.0902(5) 0.1259(7) 0.0374(15) Uani 1 1 d .
C16 C 0.9062(2) 0.2684(5) 0.6408(7) 0.0370(14) Uani 1 1 d .
C17 C 0.3989(2) 0.2685(5) 0.5867(6) 0.0368(14) Uani 1 1 d .
C18 C 0.60452(18) 0.0935(5) 0.0398(6) 0.0351(14) Uani 1 1 d .
H18A H 0.6047 0.1642 -0.0124 0.042 Uiso 1 1 calc R
H18B H 0.6005 0.0395 -0.0467 0.042 Uiso 1 1 calc R
C19 C 0.3429(2) 0.0189(5) 0.4545(6) 0.0311(13) Uani 1 1 d .
C20 C 0.3592(2) 0.1921(5) 0.5560(6) 0.0334(14) Uani 1 1 d .
C21 C 0.9277(2) -0.0945(6) 0.5075(7) 0.0485(17) Uani 1 1 d .
C22 C 0.5145(2) 0.1723(5) 0.3192(6) 0.0374(14) Uani 1 1 d .
H22A H 0.5058 0.2340 0.3745 0.045 Uiso 1 1 calc R
C23 C 0.5415(2) -0.0067(5) 0.1658(7) 0.0363(14) Uani 1 1 d .
H23A H 0.5506 -0.0704 0.1168 0.044 Uiso 1 1 calc R
C24 C 0.65005(19) 0.0750(5) 0.1354(6) 0.0362(14) Uani 1 1 d .
H24A H 0.6508 0.0023 0.1810 0.043 Uiso 1 1 calc R
H24B H 0.6533 0.1258 0.2266 0.043 Uiso 1 1 calc R
C25 C 0.56522(19) 0.0878(5) 0.1453(6) 0.0325(13) Uani 1 1 d .
C26 C 0.3675(2) -0.0796(5) 0.3908(6) 0.0336(14) Uani 1 1 d .
C30 C 0.2827(3) 0.1298(6) 0.5342(8) 0.0555(18) Uani 1 1 d .
H30A H 0.2519 0.1414 0.5442 0.067 Uiso 1 1 calc R
C40 C 0.8205(4) -0.1923(10) -0.2029(14) 0.147(5) Uiso 1 1 d .
H40A H 0.7942 -0.1731 -0.2727 0.221 Uiso 1 1 calc R
H40B H 0.8114 -0.2314 -0.1087 0.221 Uiso 1 1 calc R
H40C H 0.8400 -0.2371 -0.2633 0.221 Uiso 1 1 calc R
C41 C 0.8303(5) 0.0124(11) -0.1886(13) 0.112(4) Uani 1 1 d .
C42 C 0.8861(3) -0.0849(8) -0.0357(10) 0.090(3) Uani 1 1 d .
H42A H 0.8964 -0.0114 -0.0229 0.135 Uiso 1 1 calc R
H42B H 0.9094 -0.1278 -0.0805 0.135 Uiso 1 1 calc R
H42C H 0.8796 -0.1135 0.0698 0.135 Uiso 1 1 calc R

loop_
_atom_site_aniso_label
_atom_site_aniso_U_11
_atom_site_aniso_U_22
_atom_site_aniso_U_33
_atom_site_aniso_U_23
_atom_site_aniso_U_13
_atom_site_aniso_U_12
Cu1 0.0282(4) 0.0293(4) 0.0352(4) -0.0028(3) 0.0052(3) -0.0024(3)
Cu2 0.0350(5) 0.0365(5) 0.0493(5) -0.0021(3) -0.0170(3) 0.0035(4)
O1 0.080(4) 0.039(3) 0.098(4) -0.009(3) -0.037(3) 0.022(3)
O2 0.054(3) 0.034(3) 0.067(3) -0.005(2) -0.004(2) -0.015(2)
O3 0.052(3) 0.037(3) 0.060(3) 0.000(2) -0.019(2) 0.006(2)
O4 0.035(3) 0.041(3) 0.050(2) -0.0138(19) 0.0102(19) -0.008(2)
O5 0.037(3) 0.041(3) 0.059(3) -0.008(2) -0.017(2) 0.004(2)
O6 0.035(3) 0.033(2) 0.037(2) 0.0017(17) 0.0060(17) 0.000(2)
O7 0.059(3) 0.041(3) 0.048(2) -0.016(2) 0.004(2) 0.006(2)
O8 0.039(3) 0.044(3) 0.057(3) -0.012(2) 0.001(2) -0.003(2)
O9 0.229(14) 0.271(15) 0.177(11) 0.013(10) -0.021(9) 0.034(12)
N1 0.031(3) 0.037(3) 0.039(3) -0.002(2) -0.007(2) 0.005(3)
N2 0.023(3) 0.039(3) 0.045(3) 0.002(2) -0.005(2) 0.000(2)
N3 0.034(3) 0.032(3) 0.022(2) -0.0011(19) 0.0058(19) -0.004(2)
N4 0.027(3) 0.033(3) 0.030(2) 0.000(2) 0.0027(19) -0.003(2)
N5 0.053(4) 0.074(5) 0.059(4) 0.000(3) -0.010(3) 0.008(4)
C1 0.047(5) 0.037(4) 0.066(4) -0.009(3) -0.017(3) 0.003(4)
C2 0.051(5) 0.050(4) 0.051(4) 0.001(3) 0.015(3) 0.013(4)
C3 0.035(4) 0.048(4) 0.072(4) -0.001(3) -0.010(3) 0.009(3)
C4 0.037(4) 0.058(5) 0.056(4) -0.021(3) -0.009(3) 0.003(4)
C5 0.033(4) 0.049(4) 0.054(4) 0.007(3) -0.002(3) -0.001(3)
C6 0.046(5) 0.078(6) 0.053(4) 0.005(4) -0.022(3) 0.002(4)
C7 0.038(4) 0.048(4) 0.054(4) 0.000(3) -0.014(3) -0.006(3)
C8 0.036(4) 0.038(4) 0.058(4) -0.009(3) -0.007(3) 0.003(3)
C9 0.032(4) 0.025(3) 0.050(4) -0.001(3) 0.001(3) -0.001(3)
C10 0.041(5) 0.057(5) 0.066(4) 0.005(4) -0.022(3) 0.014(4)
C11 0.031(4) 0.047(4) 0.037(3) -0.001(3) -0.001(3) -0.006(3)
C12 0.035(4) 0.052(4) 0.043(4) 0.001(3) -0.003(3) 0.005(3)
C13 0.023(4) 0.075(5) 0.036(3) 0.001(3) -0.002(2) 0.004(3)
C14 0.033(4) 0.037(4) 0.045(3) -0.001(3) 0.007(3) -0.010(3)
C15 0.021(3) 0.056(4) 0.036(3) 0.003(3) 0.005(2) -0.002(3)
C16 0.034(4) 0.032(4) 0.045(3) -0.004(3) 0.002(3) -0.002(3)
C17 0.045(4) 0.041(4) 0.026(3) -0.002(3) 0.007(3) 0.005(3)
C18 0.022(3) 0.050(4) 0.033(3) -0.002(3) -0.001(2) 0.002(3)
C19 0.029(4) 0.033(3) 0.031(3) 0.008(2) 0.000(2) -0.008(3)
C20 0.037(4) 0.041(4) 0.023(3) 0.001(2) 0.008(2) 0.003(3)
C21 0.052(5) 0.045(4) 0.047(4) 0.007(3) -0.007(3) 0.000(4)
C22 0.037(4) 0.031(3) 0.044(3) -0.009(3) 0.005(3) 0.000(3)
C23 0.031(4) 0.030(3) 0.049(4) -0.007(3) 0.007(3) 0.007(3)
C24 0.029(4) 0.046(4) 0.032(3) 0.006(3) -0.004(2) 0.003(3)
C25 0.023(3) 0.045(4) 0.028(3) 0.002(3) -0.006(2) -0.001(3)
C26 0.048(4) 0.027(3) 0.025(3) 0.003(2) -0.004(2) -0.005(3)
C30 0.038(5) 0.064(5) 0.065(4) 0.001(4) 0.007(3) -0.003(4)
C41 0.123(10) 0.139(11) 0.074(7) 0.033(7) 0.000(6) 0.019(9)
C42 0.059(6) 0.116(9) 0.092(6) -0.017(5) -0.008(5) 0.004(6)

loop_
_atom_type_symbol
_atom_type_description
_atom_type_scat_dispersion_real
_atom_type_scat_dispersion_imag
_atom_type_scat_source
C C 0.0033 0.0016 'International Tables Vol C Tables 4.2.6.8 and 6.1.1.4'
H H 0.0000 0.0000 'International Tables Vol C Tables 4.2.6.8 and 6.1.1.4'
N N 0.0061 0.0033 'International Tables Vol C Tables 4.2.6.8 and 6.1.1.4'
O O 0.0106 0.0060 'International Tables Vol C Tables 4.2.6.8 and 6.1.1.4'
Cu Cu 0.3201 1.2651 'International Tables Vol C Tables 4.2.6.8 and 6.1.1.4'

loop_
_geom_angle_atom_site_label_1
_geom_angle_atom_site_label_2
_geom_angle_atom_site_label_3
_geom_angle
_geom_angle_site_symmetry_3
N3 Cu1 N4 176.78(18) .
N3 Cu1 O6 80.94(18) .
N4 Cu1 O6 99.98(18) .
N3 Cu1 O4 80.66(17) .
N4 Cu1 O4 98.91(17) .
O6 Cu1 O4 159.29(15) .
N3 Cu1 O7 83.93(16) 4_565
N4 Cu1 O7 92.96(16) 4_565
O6 Cu1 O7 90.47(15) 4_565
O4 Cu1 O7 96.96(16) 4_565
N1 Cu2 N2 169.9(2) .
N1 Cu2 O3 81.25(19) .
N2 Cu2 O3 98.52(19) .
N1 Cu2 O5 80.10(18) .
N2 Cu2 O5 99.02(18) .
O3 Cu2 O5 160.77(16) .
N1 Cu2 O8 98.03(18) 4_565
N2 Cu2 O8 92.06(17) 4_565
O3 Cu2 O8 93.85(17) 4_565
O5 Cu2 O8 93.33(16) 4_565
C21 O3 Cu2 115.3(4) .
C17 O4 Cu1 114.3(4) .
C16 O5 Cu2 114.7(4) .
C26 O6 Cu1 114.6(4) .
C17 O7 Cu1 129.3(4) 4_566
C16 O8 Cu2 123.0(4) 4_566
C12 N1 C11 123.1(5) .
C12 N1 Cu2 117.9(4) .
C11 N1 Cu2 119.1(4) .
C8 N2 C1 117.0(5) .
C8 N2 Cu2 121.2(4) .
C1 N2 Cu2 121.7(4) .
C19 N3 C20 123.6(5) .
C19 N3 Cu1 117.3(4) .
C20 N3 Cu1 117.4(4) .
C22 N4 C9 117.4(5) .
C22 N4 Cu1 120.5(4) .
C9 N4 Cu1 121.1(4) .
C41 N5 C42 113.0(8) .
C41 N5 C40 121.6(8) .
C42 N5 C40 125.3(8) .
N2 C1 C3 122.9(6) .
N2 C1 H1A 118.6 .
C3 C1 H1A 118.6 .
C30 C2 C20 118.9(6) .
C30 C2 H2A 120.5 .
C20 C2 H2A 120.5 .
C1 C3 C15 120.5(6) .
C1 C3 H3A 119.8 .
C15 C3 H3A 119.8 .
C8 C4 C15 121.8(6) .
C8 C4 H4A 119.1 .
C15 C4 H4A 119.1 .
C30 C5 C19 119.4(7) .
C30 C5 H5A 120.3 .
C19 C5 H5A 120.3 .
C10 C6 C7 122.0(6) .
C10 C6 H6A 119.0 .
C7 C6 H6A 119.0 .
C6 C7 C11 117.8(6) .
C6 C7 H7A 121.1 .
C11 C7 H7A 121.1 .
N2 C8 C4 122.2(6) .
N2 C8 H8A 118.9 .
C4 C8 H8A 118.9 .
N4 C9 C23 122.0(5) .
N4 C9 H9A 119.0 .
C23 C9 H9A 119.0 .
C6 C10 C12 117.2(7) .
C6 C10 H10A 121.4 .
C12 C10 H10A 121.4 .
N1 C11 C7 119.8(6) .
N1 C11 C16 111.7(5) .
C7 C11 C16 128.5(6) .
N1 C12 C10 120.0(6) .
N1 C12 C21 112.6(5) .
C10 C12 C21 127.4(6) .
C15 C13 C24 112.0(4) .
C15 C13 H13A 109.2 .
C24 C13 H13A 109.2 .
C15 C13 H13B 109.2 .
C24 C13 H13B 109.2 .
H13A C13 H13B 107.9 .
C22 C14 C25 119.2(5) .
C22 C14 H14A 120.4 .
C25 C14 H14A 120.4 .
C4 C15 C3 115.7(6) .
C4 C15 C13 122.7(6) .
C3 C15 C13 121.7(6) .
O8 C16 O5 126.4(6) .
O8 C16 C11 119.2(5) .
O5 C16 C11 114.5(5) .
O7 C17 O4 126.1(6) .
O7 C17 C20 119.7(5) .
O4 C17 C20 114.2(5) .
C25 C18 C24 113.4(4) .
C25 C18 H18A 108.9 .
C24 C18 H18A 108.9 .
C25 C18 H18B 108.9 .
C24 C18 H18B 108.9 .
H18A C18 H18B 107.7 .
N3 C19 C5 119.5(6) .
N3 C19 C26 111.2(5) .
C5 C19 C26 129.4(6) .
N3 C20 C2 119.0(6) .
N3 C20 C17 112.2(5) .
C2 C20 C17 128.8(6) .
O1 C21 O3 126.6(6) .
O1 C21 C12 120.5(6) .
O3 C21 C12 112.9(6) .
N4 C22 C14 123.6(5) .
N4 C22 H22A 118.2 .
C14 C22 H22A 118.2 .
C9 C23 C25 120.5(5) .
C9 C23 H23A 119.7 .
C25 C23 H23A 119.7 .
C18 C24 C13 112.1(4) .
C18 C24 H24A 109.2 .
C13 C24 H24A 109.2 .
C18 C24 H24B 109.2 .
C13 C24 H24B 109.2 .
H24A C24 H24B 107.9 .
C23 C25 C14 117.2(5) .
C23 C25 C18 122.3(5) .
C14 C25 C18 120.5(5) .
O2 C26 O6 126.7(6) .
O2 C26 C19 119.5(6) .
O6 C26 C19 113.8(5) .
C5 C30 C2 119.5(7) .
C5 C30 H30A 120.3 .
C2 C30 H30A 120.3 .
N5 C40 H40A 109.5 .
N5 C40 H40B 109.5 .
H40A C40 H40B 109.5 .
N5 C40 H40C 109.5 .
H40A C40 H40C 109.5 .
H40B C40 H40C 109.5 .
O9 C41 N5 128.0(16) .
N5 C42 H42A 109.5 .
N5 C42 H42B 109.5 .
H42A C42 H42B 109.5 .
N5 C42 H42C 109.5 .
H42A C42 H42C 109.5 .
H42B C42 H42C 109.5 .

loop_
_geom_bond_atom_site_label_1
_geom_bond_atom_site_label_2
_geom_bond_distance
_geom_bond_site_symmetry_2
Cu1 N3 1.901(4) .
Cu1 N4 1.948(4) .
Cu1 O6 1.987(4) .
Cu1 O4 2.027(4) .
Cu1 O7 2.415(4) 4_565
Cu2 N1 1.896(5) .
Cu2 N2 1.950(5) .
Cu2 O3 1.991(4) .
Cu2 O5 2.027(4) .
Cu2 O8 2.342(4) 4_565
O1 C21 1.215(7) .
O2 C26 1.214(6) .
O3 C21 1.297(7) .
O4 C17 1.279(7) .
O5 C16 1.282(7) .
O6 C26 1.287(7) .
O7 C17 1.227(7) .
O7 Cu1 2.415(4) 4_566
O8 C16 1.234(7) .
O8 Cu2 2.342(4) 4_566
O9 C41 1.075(12) .
N1 C12 1.319(7) .
N1 C11 1.326(7) .
N2 C8 1.329(7) .
N2 C1 1.353(7) .
N3 C19 1.316(7) .
N3 C20 1.326(7) .
N4 C22 1.340(7) .
N4 C9 1.340(7) .
N5 C41 1.363(13) .
N5 C42 1.427(9) .
N5 C40 1.550(12) .
C1 C3 1.370(9) .
C1 H1A 0.9300 .
C2 C30 1.384(9) .
C2 C20 1.387(8) .
C2 H2A 0.9300 .
C3 C15 1.382(8) .
C3 H3A 0.9300 .
C4 C8 1.372(8) .
C4 C15 1.378(8) .
C4 H4A 0.9300 .
C5 C30 1.372(9) .
C5 C19 1.379(8) .
C5 H5A 0.9300 .
C6 C10 1.365(9) .
C6 C7 1.375(9) .
C6 H6A 0.9300 .
C7 C11 1.382(8) .
C7 H7A 0.9300 .
C8 H8A 0.9300 .
C9 C23 1.377(7) .
C9 H9A 0.9300 .
C10 C12 1.398(8) .
C10 H10A 0.9300 .
C11 C16 1.505(8) .
C12 C21 1.521(9) .
C13 C15 1.491(8) .
C13 C24 1.525(7) .
C13 H13A 0.9700 .
C13 H13B 0.9700 .
C14 C22 1.367(8) .
C14 C25 1.389(8) .
C14 H14A 0.9300 .
C17 C20 1.512(8) .
C18 C25 1.496(7) .
C18 C24 1.523(7) .
C18 H18A 0.9700 .
C18 H18B 0.9700 .
C19 C26 1.526(8) .
C22 H22A 0.9300 .
C23 C25 1.378(8) .
C23 H23A 0.9300 .
C24 H24A 0.9700 .
C24 H24B 0.9700 .
C30 H30A 0.9300 .
C40 H40A 0.9600 .
C40 H40B 0.9600 .
C40 H40C 0.9600 .
C42 H42A 0.9600 .
C42 H42B 0.9600 .
C42 H42C 0.9600 .
